data_7123999
loop_
_publ_author_name
'Cabrero-Antonino, Maria'
'Remiro-Buenama\~nana, Sonia'
'Souto, Manuel'
'Garc\'ia-Valdivia, Antonio Andres'
'Choquesillo-Lazarte, Duane'
'Navalon, Sergio'
'Rodr\'iguez Di\'eguez, Antonio'
'Minguez Espallargas, Guillermo'
'Garcia, Hermenegildo'

_publ_section_title
;
 Design of cost-efficient and photocatalytically active Zn-based MOFs
 decorated with Cu2O nanoparticles for CO2 methanation
;
_journal_name_full 'Chemical Communications'
_journal_paper_doi 10.1039/C9CC04446A
_journal_year 2019
_chemical_formula_moiety 'C14 H8 N6 O6 Zn3, 4(H2 O)'
_chemical_formula_sum 'C14 H16 N6 O10 Zn3'
_chemical_formula_weight 624.44
_space_group_crystal_system monoclinic
_space_group_IT_number 15
_space_group_name_Hall '-C 2yc'
_space_group_name_H-M_alt 'C 1 2/c 1'
_symmetry_space_group_name_Hall '-C 2yc'
_symmetry_space_group_name_H-M 'C 1 2/c 1'
_atom_sites_solution_hydrogens geom
_audit_creation_date 2019-08-05
_audit_creation_method
;
Olex2 1.2
(compiled 2018.05.29 svn.r3508 for OlexSys, GUI svn.r5506)
;
_audit_update_record
;
2019-08-07 deposited with the CCDC.    2019-08-14 downloaded from the CCDC.
;
_cell_angle_alpha 90
_cell_angle_beta 90.176(4)
_cell_angle_gamma 90
_cell_formula_units_Z 4
_cell_length_a 19.544(2)
_cell_length_b 9.0665(12)
_cell_length_c 11.0933(13)
_cell_measurement_reflns_used 1422
_cell_measurement_temperature 120
_cell_measurement_theta_max 24.785
_cell_measurement_theta_min 2.477
_cell_volume 1965.7(4)
_computing_cell_refinement 'SAINT v8.37A (Bruker, 2015)'
_computing_data_collection 'Bruker Apex3, 2016'
_computing_data_reduction 'SAINT v8.37A (Bruker, 2015)'
_computing_molecular_graphics 'Olex2 (Dolomanov et al., 2009)'
_computing_publication_material 'Olex2 (Dolomanov et al., 2009)'
_computing_structure_refinement 'XL (Sheldrick, 2008)'
_computing_structure_solution 'XT (Sheldrick, 2015)'
_diffrn_ambient_temperature 120
_diffrn_measured_fraction_theta_full 0.912
_diffrn_measured_fraction_theta_max 0.912
_diffrn_measurement_device_type 'Bruker D8 Venture'
_diffrn_measurement_method '\f and \w scans'
_diffrn_radiation_type MoK\a
_diffrn_radiation_wavelength 0.71073
_diffrn_reflns_av_R_equivalents 0.1083
_diffrn_reflns_av_unetI/netI 0.1519
_diffrn_reflns_Laue_measured_fraction_full 0.912
_diffrn_reflns_Laue_measured_fraction_max 0.912
_diffrn_reflns_limit_h_max 22
_diffrn_reflns_limit_h_min -17
_diffrn_reflns_limit_k_max 10
_diffrn_reflns_limit_k_min -10
_diffrn_reflns_limit_l_max 13
_diffrn_reflns_limit_l_min -13
_diffrn_reflns_number 5727
_diffrn_reflns_point_group_measured_fraction_full 0.912
_diffrn_reflns_point_group_measured_fraction_max 0.912
_diffrn_reflns_theta_full 25.051
_diffrn_reflns_theta_max 25.051
_diffrn_reflns_theta_min 2.476
_diffrn_source 'high brilliance microfocus sealed tube'
_exptl_absorpt_coefficient_mu 3.702
_exptl_absorpt_correction_T_max 0.7451
_exptl_absorpt_correction_T_min 0.5888
_exptl_absorpt_correction_type multi-scan
_exptl_absorpt_process_details
'SADABS-2014/5 (Bruker,2014/5) was used for absorption correction. wR2(int) was 0.0727 before and 0.0539 after correction. The Ratio of minimum to maximum transmission is 0.7902. The \l/2 correction factor is 0.00150.'
_exptl_crystal_colour blue
_exptl_crystal_density_diffrn 2.110
_exptl_crystal_description block
_exptl_crystal_F_000 1248
_exptl_crystal_size_max 0.13
_exptl_crystal_size_mid 0.12
_exptl_crystal_size_min 0.1
_refine_diff_density_max 1.478
_refine_diff_density_min -1.913
_refine_diff_density_rms 0.246
_refine_ls_extinction_method none
_refine_ls_goodness_of_fit_ref 1.061
_refine_ls_hydrogen_treatment constr
_refine_ls_matrix_type full
_refine_ls_number_parameters 150
_refine_ls_number_reflns 1588
_refine_ls_number_restraints 90
_refine_ls_restrained_S_all 1.175
_refine_ls_R_factor_all 0.1148
_refine_ls_R_factor_gt 0.0618
_refine_ls_shift/su_max 0.000
_refine_ls_shift/su_mean 0.000
_refine_ls_structure_factor_coef Fsqd
_refine_ls_weighting_details 'w=1/[\s^2^(Fo^2^)+(0.0111P)^2^+71.7093P] where P=(Fo^2^+2Fc^2^)/3'
_refine_ls_weighting_scheme calc
_refine_ls_wR_factor_gt 0.1262
_refine_ls_wR_factor_ref 0.1490
_reflns_Friedel_coverage 0.000
_reflns_number_gt 1123
_reflns_number_total 1588
_reflns_threshold_expression 'I > 2\s(I)'
_cod_data_source_file c9cc04446a2.cif
_cod_data_source_block 1916082
_cod_database_code 7123999
_shelx_shelxl_version_number 2018/3
_shelx_space_group_comment
;
The symmetry employed for this shelxl refinement is uniquely defined
by the following loop, which should always be used as a source of
symmetry information in preference to the above space-group names.
They are only intended as comments.
;
_shelx_estimated_absorpt_t_max 0.708
_shelx_estimated_absorpt_t_min 0.645
_olex2_refinement_description
;
1. Fixed Uiso
 At 1.2 times of:
  All C(H) groups
2. Uiso/Uaniso restraints and constraints
Uanis(Zn2) \\sim Ueq, Uanis(Zn1) \\sim Ueq, Uanis(N3) \\sim Ueq, Uanis(N2)
\\sim Ueq, Uanis(N1) \\sim Ueq, Uanis(C3) \\sim Ueq, Uanis(C5) \\sim Ueq,
Uanis(C2) \\sim Ueq, Uanis(C4) \\sim Ueq, Uanis(C1) \\sim Ueq, Uanis(C6) \\sim
Ueq, Uanis(C11) \\sim Ueq, Uanis(O1) \\sim Ueq, Uanis(O2) \\sim Ueq, Uanis(O3)
\\sim Ueq: with sigma of 0.001 and sigma for terminal atoms of 0.002
3.a Aromatic/amide H refined with riding coordinates:
 C5(H5), C2(H2), C6(H6)
;
_olex2_submission_special_instructions 'No special instructions were received'

loop_
_space_group_symop_operation_xyz
'x, y, z'
'-x, y, -z+1/2'
'x+1/2, y+1/2, z'
'-x+1/2, y+1/2, -z+1/2'
'-x, -y, -z'
'x, -y, z-1/2'
'-x+1/2, -y+1/2, -z'
'x+1/2, -y+1/2, z-1/2'

loop_
_atom_site_label
_atom_site_type_symbol
_atom_site_fract_x
_atom_site_fract_y
_atom_site_fract_z
_atom_site_U_iso_or_equiv
_atom_site_adp_type
_atom_site_occupancy
_atom_site_site_symmetry_order
_atom_site_calc_flag
_atom_site_refinement_flags_posn
_atom_site_refinement_flags_adp
_atom_site_refinement_flags_occupancy
Zn2 Zn 0.000000 0.14391(17) 0.250000 0.0085(4) Uani 1 2 d S TU P
Zn1 Zn -0.07424(6) -0.06092(12) 0.49400(9) 0.0106(3) Uani 1 1 d . U .
O3 O -0.0135(4) 0.1220(7) 0.4328(5) 0.0109(14) Uani 1 1 d . U .
N3 N -0.1191(4) -0.0419(8) 0.1364(7) 0.0129(17) Uani 1 1 d . U .
N2 N -0.0830(4) -0.0309(8) 0.2376(6) 0.0109(17) Uani 1 1 d . U .
N1 N -0.1215(4) -0.0702(8) 0.3329(6) 0.0124(17) Uani 1 1 d . U .
C3 C -0.1842(5) -0.1066(10) 0.2920(8) 0.011(2) Uani 1 1 d . U .
C5 C -0.2415(5) -0.1092(10) 0.0959(8) 0.014(2) Uani 1 1 d . U .
H5 H -0.240053 -0.099929 0.010660 0.017 Uiso 1 1 calc R . .
C2 C -0.2451(5) -0.1463(10) 0.3507(8) 0.012(2) Uani 1 1 d . U .
H2 H -0.246191 -0.160898 0.435469 0.015 Uiso 1 1 calc R . .
C4 C -0.1829(5) -0.0860(10) 0.1659(8) 0.010(2) Uani 1 1 d . U .
C1 C -0.3028(6) -0.1633(11) 0.2817(8) 0.016(2) Uani 1 1 d . U .
C6 C -0.3017(6) -0.1458(10) 0.1539(8) 0.014(2) Uani 1 1 d . U .
H6 H -0.342514 -0.159445 0.108448 0.017 Uiso 1 1 calc R . .
C11 C -0.3700(5) -0.2069(10) 0.3384(8) 0.013(2) Uani 1 1 d . U .
O1 O -0.3693(4) -0.2430(7) 0.4493(6) 0.0177(15) Uani 1 1 d . U .
O2 O -0.4220(4) -0.2040(7) 0.2693(6) 0.0154(15) Uani 1 1 d . U .
O2W O -0.0571(6) -0.3724(12) 0.0617(9) 0.062(3) Uani 1 1 d . . .
O1W O -0.0691(7) -0.4127(12) 0.3344(10) 0.074(4) Uani 1 1 d . . .

loop_
_atom_site_aniso_label
_atom_site_aniso_U_11
_atom_site_aniso_U_22
_atom_site_aniso_U_33
_atom_site_aniso_U_23
_atom_site_aniso_U_13
_atom_site_aniso_U_12
Zn2 0.0034(7) 0.0178(7) 0.0044(6) 0.000 0.0009(5) 0.000
Zn1 0.0035(6) 0.0255(6) 0.0030(5) 0.0003(4) 0.0011(4) -0.0004(4)
O3 0.0104(17) 0.0122(16) 0.0101(16) 0.0003(10) 0.0002(10) 0.0002(10)
N3 0.013(2) 0.0138(19) 0.0123(19) -0.0002(10) 0.0001(10) -0.0004(10)
N2 0.0103(19) 0.0120(19) 0.0104(18) -0.0001(10) 0.0005(10) -0.0010(10)
N1 0.012(2) 0.0132(19) 0.0118(19) 0.0008(10) -0.0002(10) -0.0001(10)
C3 0.011(2) 0.012(2) 0.011(2) 0.0003(10) 0.0000(10) -0.0004(10)
C5 0.014(2) 0.015(2) 0.014(2) 0.0003(10) -0.0002(10) -0.0005(10)
C2 0.012(2) 0.013(2) 0.012(2) 0.0003(10) 0.0000(10) -0.0004(10)
C4 0.010(2) 0.011(2) 0.010(2) -0.0005(10) 0.0002(10) -0.0006(10)
C1 0.016(2) 0.016(2) 0.016(2) 0.0001(10) 0.0000(10) 0.0000(10)
C6 0.014(2) 0.015(2) 0.014(2) 0.0001(10) 0.0000(10) 0.0000(10)
C11 0.013(2) 0.014(2) 0.013(2) 0.0002(10) -0.0004(10) -0.0001(10)
O1 0.0176(18) 0.0187(18) 0.0167(17) 0.0002(10) 0.0006(10) -0.0008(10)
O2 0.0150(17) 0.0165(17) 0.0147(17) 0.0007(10) -0.0002(10) -0.0007(10)
O2W 0.062(9) 0.064(7) 0.061(6) 0.036(5) -0.002(6) -0.015(6)
O1W 0.086(11) 0.062(7) 0.074(7) -0.009(6) 0.002(7) -0.017(7)

loop_
_atom_type_symbol
_atom_type_description
_atom_type_scat_dispersion_real
_atom_type_scat_dispersion_imag
_atom_type_scat_source
C C 0.0033 0.0016 'International Tables Vol C Tables 4.2.6.8 and 6.1.1.4'
H H 0.0000 0.0000 'International Tables Vol C Tables 4.2.6.8 and 6.1.1.4'
N N 0.0061 0.0033 'International Tables Vol C Tables 4.2.6.8 and 6.1.1.4'
O O 0.0106 0.0060 'International Tables Vol C Tables 4.2.6.8 and 6.1.1.4'
Zn Zn 0.2839 1.4301 'International Tables Vol C Tables 4.2.6.8 and 6.1.1.4'

loop_
_geom_angle_atom_site_label_1
_geom_angle_atom_site_label_2
_geom_angle_atom_site_label_3
_geom_angle
_geom_angle_site_symmetry_1
_geom_angle_site_symmetry_3
O3 Zn2 O3 168.9(4) . 2
O3 Zn2 N2 84.2(3) 2 2
O3 Zn2 N2 84.2(3) . .
O3 Zn2 N2 88.1(3) 2 .
O3 Zn2 N2 88.1(3) . 2
O3 Zn2 O2 93.4(3) . 3
O3 Zn2 O2 94.0(2) 2 3
O3 Zn2 O2 94.0(2) . 4_455
O3 Zn2 O2 93.4(3) 2 4_455
N2 Zn2 N2 91.5(4) . 2
O2 Zn2 N2 176.7(3) 3 .
O2 Zn2 N2 176.7(3) 4_455 2
O2 Zn2 N2 86.1(3) 3 2
O2 Zn2 N2 86.1(3) 4_455 .
O2 Zn2 O2 96.3(4) 3 4_455
O3 Zn1 Zn1 43.30(18) 5_556 5_556
O3 Zn1 Zn1 39.04(18) . 5_556
O3 Zn1 O3 82.3(3) 5_556 .
O3 Zn1 N3 100.7(3) 5_556 6_556
O3 Zn1 N1 138.6(3) 5_556 .
O3 Zn1 O1 176.0(3) . 7_446
O3 Zn1 O1 95.3(3) 5_556 7_446
N3 Zn1 Zn1 102.0(2) 6_556 5_556
N3 Zn1 O3 97.5(3) 6_556 .
N3 Zn1 O1 86.0(3) 6_556 7_446
N1 Zn1 Zn1 118.7(2) . 5_556
N1 Zn1 O3 90.2(3) . .
N1 Zn1 N3 120.7(3) . 6_556
N1 Zn1 O1 89.5(3) . 7_446
O1 Zn1 Zn1 138.5(2) 7_446 5_556
Zn2 O3 Zn1 117.3(3) . .
Zn1 O3 Zn2 108.6(3) 5_556 .
Zn1 O3 Zn1 97.7(3) 5_556 .
N2 N3 Zn1 113.1(6) . 6
N2 N3 C4 107.9(7) . .
C4 N3 Zn1 136.4(7) . 6
N3 N2 Zn2 118.8(5) . .
N3 N2 N1 110.3(8) . .
N1 N2 Zn2 122.5(6) . .
N2 N1 Zn1 115.5(6) . .
C3 N1 Zn1 136.5(6) . .
C3 N1 N2 108.1(7) . .
N1 C3 C2 132.6(8) . .
N1 C3 C4 106.4(8) . .
C2 C3 C4 120.7(9) . .
C4 C5 H5 120.8 . .
C6 C5 H5 120.8 . .
C6 C5 C4 118.3(9) . .
C3 C2 H2 121.1 . .
C1 C2 C3 117.8(8) . .
C1 C2 H2 121.1 . .
N3 C4 C3 107.4(9) . .
N3 C4 C5 131.7(8) . .
C5 C4 C3 120.9(9) . .
C2 C1 C6 121.9(9) . .
C2 C1 C11 120.8(8) . .
C6 C1 C11 117.3(9) . .
C5 C6 C1 120.3(10) . .
C5 C6 H6 119.9 . .
C1 C6 H6 119.9 . .
O1 C11 C1 117.6(9) . .
O2 C11 C1 116.0(8) . .
O2 C11 O1 126.4(9) . .
C11 O1 Zn1 118.9(6) . 7_446
C11 O2 Zn2 129.6(6) . 3_445

loop_
_geom_bond_atom_site_label_1
_geom_bond_atom_site_label_2
_geom_bond_distance
_geom_bond_site_symmetry_2
Zn2 O3 2.055(6) .
Zn2 O3 2.055(6) 2
Zn2 N2 2.272(8) 2
Zn2 N2 2.272(8) .
Zn2 O2 2.066(7) 3
Zn2 O2 2.066(7) 4_455
Zn1 Zn1 3.108(2) 5_556
Zn1 O3 2.150(6) .
Zn1 O3 1.975(7) 5_556
Zn1 N3 2.036(7) 6_556
Zn1 N1 2.011(8) .
Zn1 O1 2.186(7) 7_446
N3 N2 1.328(11) .
N3 C4 1.351(13) .
N2 N1 1.348(10) .
N1 C3 1.347(13) .
C3 C2 1.405(13) .
C3 C4 1.412(12) .
C5 H5 0.9500 .
C5 C4 1.397(15) .
C5 C6 1.383(14) .
C2 H2 0.9500 .
C2 C1 1.370(15) .
C1 C6 1.427(13) .
C1 C11 1.510(14) .
C6 H6 0.9500 .
C11 O1 1.273(11) .
C11 O2 1.272(12) .
